data_2006758
loop_
_publ_author_name
'Ellena, Javier'
'Punte, Graciela'
'Norma S. Nudelman'

_publ_section_title
;
 2,4-Dinitro-<i>N</i>,<i>N</i>-methylphenylaniline
;
_journal_issue 12
_journal_name_full 'Acta Crystallographica Section C'
_journal_page_first 1930
_journal_page_last 1932
_journal_paper_doi 10.1107/S0108270197007403
_journal_volume 53
_journal_year 1997
_chemical_formula_sum 'C13 H11 N3 O4'
_chemical_formula_weight 273.25
_chemical_name_systematic
;
2,4-Dinitro-N,N-methylphenylamine
;
_space_group_IT_number 14
_symmetry_cell_setting monoclinic
_symmetry_space_group_name_Hall '-P 2yab'
_symmetry_space_group_name_H-M 'P 1 21/a 1'
_audit_creation_method SHELXL
_cell_angle_alpha 90.00
_cell_angle_beta 93.95(4)
_cell_angle_gamma 90.00
_cell_formula_units_Z 4
_cell_length_a 7.027(4)
_cell_length_b 12.436(3)
_cell_length_c 14.390(4)
_cell_measurement_reflns_used 20
_cell_measurement_temperature 293(2)
_cell_measurement_theta_max 17.64
_cell_measurement_theta_min 8
_cell_volume 1254.5(9)
_computing_cell_refinement 'CAD-4-PC Software'
_computing_data_collection 'CAD-4-PC Software  (Enraf-Nonius, 1993)'
_computing_data_reduction 'MolEN (Fair, 1990)'
_computing_molecular_graphics 'ORTEPII (Johnson, 1976)'
_computing_publication_material SHELXL93
_computing_structure_refinement 'SHELXL93 (Sheldrick, 1993)'
_computing_structure_solution 'SHELXS86 (Sheldrick, 1990)'
_diffrn_ambient_temperature 293(2)
_diffrn_measurement_device CAD-4
_diffrn_measurement_method \q/2\q
_diffrn_radiation_monochromator graphite
_diffrn_radiation_source 'fine-focus sealed tube'
_diffrn_radiation_type MoK\a
_diffrn_radiation_wavelength 0.71073
_diffrn_reflns_av_R_equivalents 0.0462
_diffrn_reflns_av_sigmaI/netI 0
_diffrn_reflns_limit_h_max 8
_diffrn_reflns_limit_h_min -8
_diffrn_reflns_limit_k_max 15
_diffrn_reflns_limit_k_min 0
_diffrn_reflns_limit_l_max 18
_diffrn_reflns_limit_l_min 0
_diffrn_reflns_number 2822
_diffrn_reflns_theta_max 26.96
_diffrn_reflns_theta_min 1.42
_diffrn_standards_decay_% 'no decay, variation 2'
_diffrn_standards_interval_time 100
_diffrn_standards_number 1
_exptl_absorpt_coefficient_mu 0.110
_exptl_absorpt_correction_type none
_exptl_crystal_colour yellow
_exptl_crystal_density_diffrn 1.447
_exptl_crystal_density_meas ?
_exptl_crystal_description 'Rectangular prism'
_exptl_crystal_F_000 568
_exptl_crystal_size_max 0.20
_exptl_crystal_size_mid 0.15
_exptl_crystal_size_min 0.08
_refine_diff_density_max 0.18
_refine_diff_density_min -0.21
_refine_ls_extinction_coef 0.012(2)
_refine_ls_extinction_method SHELXL
_refine_ls_goodness_of_fit_all 1.102
_refine_ls_goodness_of_fit_obs 1.079
_refine_ls_hydrogen_treatment 'refall except H6 and H9 which were refined as part of a riding model'
_refine_ls_matrix_type full
_refine_ls_number_constraints 0
_refine_ls_number_parameters 220
_refine_ls_number_reflns 2141
_refine_ls_number_restraints 0
_refine_ls_restrained_S_all 1.126
_refine_ls_restrained_S_obs 1.079
_refine_ls_R_factor_all 0.1037
_refine_ls_R_factor_obs .0449
_refine_ls_shift/esd_max 0.03
_refine_ls_shift/esd_mean 0.004
_refine_ls_structure_factor_coef Fsqd
_refine_ls_weighting_details 'w = 1/[\s^2^(Fo^2^)+(0.0562P)^2^+0.391P] where P=(Fo^2^+2Fc^2^)/3'
_refine_ls_weighting_scheme calc
_refine_ls_wR_factor_all 0.1574
_refine_ls_wR_factor_obs .1070
_reflns_number_observed 1426
_reflns_number_total 2720
_reflns_observed_criterion I>2\s(I)
_cod_data_source_file bm1140.cif
_cod_data_source_block NN-methylphenylamine
_cod_depositor_comments
;
The following automatic conversions were performed:
'_symmetry_cell_setting' value 'Monoclinic' changed to 'monoclinic'
according to '/home/saulius/struct/CIF-dictionaries/cif_core.dic'
dictionary named 'cif_core.dic' version 2.4.1 from 2010-06-29.

Automatic conversion script
Id: cif_fix_enum 1527 2010-12-29 10:47:43Z saulius 

The following automatic conversions were performed:

'_symmetry_cell_setting' value 'Monoclinic' changed to 'monoclinic'
according to /home/saulius/struct/CIF-dictionaries/cif_core.dic
dictionary named 'cif_core.dic' version 2.4.1 from 2010-06-29.

Automatic conversion script
Id: cif_fix_values 1715 2011-07-08 13:25:40Z adriana 

The following automatic conversions were performed:

'_exptl_crystal_density_meas' value 'not measured' was changed to '?'
- the value is perceived as not measured.

Automatic conversion script
Id: cif_fix_values 3008 2015-01-20 13:52:24Z robertas 

The following automatic conversions were performed:

'_refine_ls_weighting_scheme' value 'calc w =
1/[\s^2^(Fo^2^)+(0.0562P)^2^+0.391P] where P=(Fo^2^+2Fc^2^)/3' was
changed to 'calc'. New tag '_refine_ls_weighting_details' was
created. The value of the new tag was set to 'w =
1/[\s^2^(Fo^2^)+(0.0562P)^2^+0.391P] where P=(Fo^2^+2Fc^2^)/3'.

Automatic conversion script
Id: cif_fix_values 3143 2015-03-26 13:38:13Z robertas 
;
_cod_original_cell_volume 1254.6(9)
_cod_original_sg_symbol_H-M 'P 21/a'
_cod_database_code 2006758

loop_
_symmetry_equiv_pos_as_xyz
'x, y, z'
'-x+1/2, y+1/2, -z'
'-x, -y, -z'
'x-1/2, -y-1/2, z'

loop_
_atom_site_aniso_label
_atom_site_aniso_U_11
_atom_site_aniso_U_22
_atom_site_aniso_U_33
_atom_site_aniso_U_12
_atom_site_aniso_U_13
_atom_site_aniso_U_23
N1 .0418(13) .0295(12) .0449(13) -.0027(10) -.0002(10) .0022(10)
N2 .0422(13) .0386(13) .0392(13) .0038(11) .0008(10) -.0029(10)
N3 .0497(15) .051(2) .0450(15) .0107(12) .0044(11) .0083(12)
O21 .0696(15) .0515(12) .0373(11) .0011(11) .0066(10) .0031(9)
O22 .0710(15) .0600(14) .0577(14) -.0271(12) -.0041(11) -.0104(11)
O31 .088(2) .067(2) .0528(14) .0168(13) -.0128(12) .0130(12)
O32 .081(2) .0395(13) .070(2) .0038(11) .0031(12) .0105(11)
C1 .0348(13) .0320(14) .0393(14) -.0010(11) .0070(11) .0002(11)
C2 .0339(14) .0324(13) .0359(14) -.0001(11) .0040(11) -.0007(11)
C3 .0363(15) .0312(14) .044(2) .0019(12) .0072(12) -.0004(12)
C4 .0392(15) .040(2) .040(2) .0064(12) .0045(12) .0077(12)
C5 .047(2) .047(2) .037(2) .0034(14) -.0042(13) -.0026(13)
C6 .047(2) .036(2) .047(2) .0008(13) -.0014(13) -.0056(13)
C7 .059(2) .033(2) .067(2) -.0069(15) -.005(2) .002(2)
C8 .0403(15) .0276(13) .0423(15) .0030(11) .0022(12) -.0006(11)
C9 .064(2) .038(2) .044(2) .0011(14) .0066(15) .0022(13)
C10 .081(3) .047(2) .041(2) .015(2) -.011(2) -.0020(15)
C11 .058(2) .053(2) .064(2) .015(2) -.017(2) -.016(2)
C12 .039(2) .052(2) .072(2) .0005(15) .006(2) -.010(2)
C13 .043(2) .040(2) .048(2) .0042(13) .0058(13) .0026(14)

loop_
_atom_site_label
_atom_site_fract_x
_atom_site_fract_y
_atom_site_fract_z
_atom_site_U_iso_or_equiv
_atom_site_thermal_displace_type
_atom_site_calc_flag
_atom_site_refinement_flags
_atom_site_occupancy
_atom_site_disorder_group
_atom_site_type_symbol
N1 .0627(3) .4272(2) .76204(15) .0389(6) Uani d . 1 . N
N2 .1058(3) .6471(2) .8372(2) .0401(6) Uani d . 1 . N
N3 -.1599(3) .7835(2) .5427(2) .0485(6) Uani d . 1 . N
O21 .0421(3) .5956(2) .89993(13) .0527(6) Uani d . 1 . O
O22 .2198(3) .7204(2) .84939(14) .0633(7) Uani d . 1 . O
O31 -.2468(4) .7658(2) .4671(2) .0700(7) Uani d . 1 . O
O32 -.1199(3) .8742(2) .5706(2) .0636(7) Uani d . 1 . O
C1 .0020(3) .5146(2) .7117(2) .0352(6) Uani d . 1 . C
C2 .0344(3) .6219(2) .7417(2) .0340(6) Uani d . 1 . C
C3 -.0152(4) .7094(2) .6869(2) .0370(6) Uani d . 1 . C
C4 -.1075(4) .6922(2) .6009(2) .0398(7) Uani d . 1 . C
C5 -.1557(4) .5892(2) .5710(2) .0439(7) Uani d . 1 . C
C6 -.1011(4) .5032(2) .6249(2) .0432(7) Uani d . 1 . C
C7 -.0161(6) .3217(2) .7355(3) .0533(8) Uani d . 1 . C
C8 .2410(4) .4260(2) .8159(2) .0368(6) Uani d . 1 . C
C9 .2585(5) .3730(2) .9012(2) .0485(8) Uani d . 1 . C
C10 .4328(5) .3668(3) .9498(2) .0573(9) Uani d . 1 . C
C11 .5904(5) .4146(3) .9165(2) .0595(9) Uani d . 1 . C
C12 .5729(4) .4690(3) .8337(2) .0542(8) Uani d . 1 . C
C13 .4002(4) .4737(2) .7823(2) .0435(7) Uani d . 1 . C
H3 .009(4) .779(2) .7104(18) .044(8) Uiso d . 1 . H
H6 -.1331(4) .4345(2) .6036(2) .050(8) Uiso d R 1 . H
H5 -.227(4) .582(2) .514(2) .051(8) Uiso d . 1 . H
H71 .011(5) .277(3) .785(2) .067(10) Uiso d . 1 . H
H72 -.158(5) .328(3) .727(2) .066(10) Uiso d . 1 . H
H73 .040(5) .295(3) .680(3) .085(12) Uiso d . 1 . H
H9 .1520(5) .3418(2) .9252(2) .067(10) Uiso d R 1 . H
H10 .443(4) .328(2) 1.006(2) .056(9) Uiso d . 1 . H
H11 .713(6) .413(3) .952(3) .082(11) Uiso d . 1 . H
H12 .681(5) .504(3) .811(2) .068(10) Uiso d . 1 . H
H13 .387(4) .507(2) .725(2) .051(9) Uiso d . 1 . H

loop_
_atom_type_symbol
_atom_type_description
_atom_type_scat_dispersion_real
_atom_type_scat_dispersion_imag
_atom_type_scat_source
O O 0.0106 0.0060 'International Tables Vol C Tables 4.2.6.8 and 6.1.1.4'
N N 0.0061 0.0033 'International Tables Vol C Tables 4.2.6.8 and 6.1.1.4'
C C 0.0033 0.0016 'International Tables Vol C Tables 4.2.6.8 and 6.1.1.4'
H H 0.0000 0.0000 'International Tables Vol C Tables 4.2.6.8 and 6.1.1.4'

loop_
_geom_angle_atom_site_label_1
_geom_angle_atom_site_label_2
_geom_angle_atom_site_label_3
_geom_angle
_geom_angle_publ_flag
C1 N1 C8 122.0(2) yes
C1 N1 C7 118.6(2) yes
C8 N1 C7 115.7(2) yes
O21 N2 O22 123.9(2) yes
O21 N2 C2 117.6(2) no
O22 N2 C2 118.4(2) no
O32 N3 O31 122.9(3) yes
O32 N3 C4 119.4(2) no
O31 N3 C4 117.7(3) no
N1 C1 C6 121.1(2) yes
N1 C1 C2 123.6(2) yes
C6 C1 C2 115.3(2) yes
C3 C2 C1 122.8(2) no
C3 C2 N2 115.2(2) no
C1 C2 N2 121.7(2) no
C2 C3 C4 118.6(3) no
C2 C3 H3 119.3(16) no
C4 C3 H3 122.0(16) no
C3 C4 C5 120.9(2) no
C3 C4 N3 119.1(3) no
C5 C4 N3 120.0(3) no
C6 C5 C4 119.8(3) no
C6 C5 H5 122.4(18) no
C4 C5 H5 117.8(18) no
C5 C6 C1 122.3(3) no
C5 C6 H6 118.8(2) no
C1 C6 H6 118.8(2) no
N1 C7 H71 106.(2) no
N1 C7 H72 108.8(18) no
H71 C7 H72 107.(3) no
N1 C7 H73 110.(2) no
H71 C7 H73 112.(3) no
H72 C7 H73 112.(3) no
C13 C8 C9 119.2(3) yes
C13 C8 N1 120.4(2) yes
C9 C8 N1 120.3(3) yes
C10 C9 C8 119.9(3) no
C10 C9 H9 120.1(2) no
C8 C9 H9 120.0(2) no
C9 C10 C11 120.8(3) no
C9 C10 H10 118.6(19) no
C11 C10 H10 120.6(19) no
C12 C11 C10 119.4(3) no
C12 C11 H11 119.(2) no
C10 C11 H11 121.(2) no
C11 C12 C13 120.7(3) no
C11 C12 H12 120.1(19) no
C13 C12 H12 119.1(19) no
C12 C13 C8 119.9(3) no
C12 C13 H13 122.0(18) no
C8 C13 H13 118.1(18) no

loop_
_geom_bond_atom_site_label_1
_geom_bond_atom_site_label_2
_geom_bond_site_symmetry_2
_geom_bond_distance
_geom_bond_publ_flag
N1 C1 . 1.359(3) yes
N1 C8 . 1.428(3) yes
N1 C7 . 1.464(4) yes
N2 O21 . 1.217(3) yes
N2 O22 . 1.218(3) yes
N2 C2 . 1.464(3) yes
N3 O32 . 1.224(3) yes
N3 O31 . 1.229(3) yes
N3 C4 . 1.443(3) yes
C1 C6 . 1.407(4) no
C1 C2 . 1.416(3) no
C2 C3 . 1.374(4) no
C3 C4 . 1.375(4) no
C3 H3 . .94(3) no
C4 C5 . 1.386(4) no
C5 C6 . 1.360(4) no
C5 H5 . .94(3) no
C6 H6 . .93 no
C7 H71 . .92(3) no
C7 H72 . 1.00(4) no
C7 H73 . .98(4) no
C8 C13 . 1.382(4) no
C8 C9 . 1.390(4) no
C9 C10 . 1.370(5) no
C9 H9 . .93 no
C10 C11 . 1.372(5) no
C10 H10 . .95(3) no
C11 C12 . 1.368(5) no
C11 H11 . .97(4) no
C12 C13 . 1.378(4) no
C12 H12 . .96(3) no
C13 H13 . .92(3) no

loop_
_geom_torsion_atom_site_label_1
_geom_torsion_atom_site_label_2
_geom_torsion_atom_site_label_3
_geom_torsion_atom_site_label_4
_geom_torsion
_geom_torsion_publ_flag
C8 N1 C1 C6 143.9(3) no
C7 N1 C1 C6 -13.6(4) no
C8 N1 C1 C2 -36.9(4) no
C7 N1 C1 C2 165.7(3) no
N1 C1 C2 C3 174.9(2) no
C6 C1 C2 C3 -5.8(4) no
N1 C1 C2 N2 -11.4(4) no
C6 C1 C2 N2 167.9(2) no
O21 N2 C2 C3 133.6(3) no
O22 N2 C2 C3 -43.9(3) no
O21 N2 C2 C1 -40.6(3) no
O22 N2 C2 C1 141.9(3) no
C1 C2 C3 C4 2.9(4) no
N2 C2 C3 C4 -171.2(2) no
C2 C3 C4 C5 2.2(4) no
C2 C3 C4 N3 -179.9(2) no
O32 N3 C4 C3 0.6(4) no
O31 N3 C4 C3 -178.1(2) no
O32 N3 C4 C5 178.6(3) no
O31 N3 C4 C5 -0.2(4) no
C3 C4 C5 C6 -4.0(4) no
N3 C4 C5 C6 178.1(3) no
C4 C5 C6 C1 0.8(4) no
N1 C1 C6 C5 -176.8(3) no
C2 C1 C6 C5 3.9(4) no
C1 N1 C8 C13 -39.2(4) no
C7 N1 C8 C13 118.8(3) no
C1 N1 C8 C9 143.4(3) no
C7 N1 C8 C9 -58.6(4) no
C13 C8 C9 C10 -1.3(4) no
N1 C8 C9 C10 176.1(3) no
C8 C9 C10 C11 1.6(5) no
C9 C10 C11 C12 -0.1(5) no
C10 C11 C12 C13 -1.7(5) no
C11 C12 C13 C8 2.0(5) no
C9 C8 C13 C12 -0.5(4) no
N1 C8 C13 C12 -177.9(3) no

loop_
_cod_related_entry_id
_cod_related_entry_database
_cod_related_entry_code
1 ChemSpider 234965
